data_4519203
loop_
_publ_author_name
'Aykanat, Aylin'
'Jones, Christopher G.'
'Cline, Evan'
'Stolz, Robert M.'
'Meng, Zheng'
'Nelson, Hosea M.'
'Mirica, Katherine A.'

_publ_section_title
;
 Conductive Stimuli-Responsive Coordination Network Linked with Bismuth
 for Chemiresistive Gas Sensing.
;
_journal_issue 50
_journal_name_full 'ACS applied materials &amp; interfaces'
_journal_page_first 60306
_journal_page_last 60318
_journal_paper_doi 10.1021/acsami.1c14453
_journal_volume 13
_journal_year 2021
_chemical_formula_moiety '2(C36 H16 Bi2 O13), 2(H2 O), 2(H2 O0.50)'
_chemical_formula_sum 'C72 H40 Bi4 O29'
_chemical_formula_weight 2204.96
_space_group_crystal_system monoclinic
_space_group_IT_number 14
_space_group_name_Hall '-P 2ybc'
_space_group_name_H-M_alt 'P 1 21/c 1'
_atom_sites_solution_hydrogens mixed
_audit_creation_method SHELXL-2018/3
_cell_angle_alpha 90
_cell_angle_beta 96.70(5)
_cell_angle_gamma 90
_cell_formula_units_Z 2
_cell_length_a 16.490(7)
_cell_length_b 7.760(3)
_cell_length_c 20.65(2)
_cell_measurement_reflns_used 2050
_cell_measurement_temperature 100(2)
_cell_measurement_theta_max 0.798
_cell_measurement_theta_min 0.078
_cell_volume 2624(3)
_computing_cell_refinement 'XSCALE XDS'
_computing_data_collection Ceta-D
_computing_data_reduction XDSCONV
_computing_molecular_graphics Shelxle
_computing_structure_refinement 'SHELXL-2018/3 (Sheldrick, 2018)'
_computing_structure_solution 'SHELXT 2018/2 (Sheldrick, 2018)'
_diffrn_ambient_temperature 100(2)
_diffrn_measured_fraction_theta_full 0.709
_diffrn_measured_fraction_theta_max 0.709
_diffrn_measurement_device_type 'Talos F200C'
_diffrn_measurement_method 'continuous rotation'
_diffrn_radiation_type '200 KeV electrons'
_diffrn_radiation_wavelength 0.02508
_diffrn_reflns_av_R_equivalents 0.0905
_diffrn_reflns_av_unetI/netI 0.0878
_diffrn_reflns_Laue_measured_fraction_full 0.709
_diffrn_reflns_Laue_measured_fraction_max 0.709
_diffrn_reflns_limit_h_max 18
_diffrn_reflns_limit_h_min -18
_diffrn_reflns_limit_k_max 8
_diffrn_reflns_limit_k_min -8
_diffrn_reflns_limit_l_max 22
_diffrn_reflns_limit_l_min -22
_diffrn_reflns_number 8905
_diffrn_reflns_point_group_measured_fraction_full 0.709
_diffrn_reflns_point_group_measured_fraction_max 0.709
_diffrn_reflns_theta_full 0.798
_diffrn_reflns_theta_max 0.798
_diffrn_reflns_theta_min 0.078
_diffrn_source 'electron microscope FEG'
_exptl_absorpt_coefficient_mu 0.000
_exptl_absorpt_correction_T_max 0.0
_exptl_absorpt_correction_T_min 0.0
_exptl_absorpt_correction_type none
_exptl_crystal_colour black
_exptl_crystal_density_diffrn 2.791
_exptl_crystal_description 'flat sheets'
_exptl_crystal_F_000 589
_exptl_crystal_size_max 0.050
_exptl_crystal_size_mid 0.010
_exptl_crystal_size_min 0.001
_refine_diff_density_max 0.370
_refine_diff_density_min -0.416
_refine_diff_density_rms 0.110
_refine_ls_extinction_method none
_refine_ls_goodness_of_fit_ref 2.851
_refine_ls_hydrogen_treatment mixed
_refine_ls_matrix_type full
_refine_ls_number_parameters 434
_refine_ls_number_reflns 2679
_refine_ls_number_restraints 798
_refine_ls_restrained_S_all 2.508
_refine_ls_R_factor_all 0.2163
_refine_ls_R_factor_gt 0.1882
_refine_ls_shift/su_max 0.000
_refine_ls_shift/su_mean 0.000
_refine_ls_structure_factor_coef Fsqd
_refine_ls_weighting_details 'w=1/[\s^2^(Fo^2^)+(0.1000P)^2^] where P=(Fo^2^+2Fc^2^)/3'
_refine_ls_weighting_scheme calc
_refine_ls_wR_factor_gt 0.4244
_refine_ls_wR_factor_ref 0.4307
_reflns_Friedel_coverage 0.000
_reflns_number_gt 2050
_reflns_number_total 2679
_reflns_threshold_expression 'I > 2\s(I)'
_cod_data_source_file am1c14453_si_002.cif
_cod_data_source_block mov01_a
_cod_original_sg_symbol_H-M 'P 21/c'
_cod_database_code 4519203
_shelx_shelxl_version_number 2018/3
_shelx_space_group_comment
;
The symmetry employed for this shelxl refinement is uniquely defined
by the following loop, which should always be used as a source of
symmetry information in preference to the above space-group names.
They are only intended as comments.
;

loop_
_space_group_symop_operation_xyz
'x, y, z'
'-x, y+1/2, -z+1/2'
'-x, -y, -z'
'x, -y-1/2, z-1/2'

loop_
_atom_site_label
_atom_site_type_symbol
_atom_site_fract_x
_atom_site_fract_y
_atom_site_fract_z
_atom_site_U_iso_or_equiv
_atom_site_adp_type
_atom_site_occupancy
_atom_site_site_symmetry_order
_atom_site_calc_flag
_atom_site_refinement_flags_posn
_atom_site_refinement_flags_adp
_atom_site_refinement_flags_occupancy
_atom_site_disorder_assembly
_atom_site_disorder_group
Bi1 Bi 0.48863(18) 1.1400(4) 0.7264(2) 0.0245(13) Uani 1 1 d . U . . .
O13 O 0.864(3) 0.550(8) 0.875(4) 0.144(19) Uani 1 1 d D U . . .
O14 O 0.8894(18) 0.170(4) 0.862(2) 0.076(9) Uani 1 1 d D U . . .
H4A H 0.913(11) 0.237(15) 0.890(7) 0.114 Uiso 1 1 d D U . . .
Bi2 Bi -0.01123(19) 0.2460(4) 0.7674(2) 0.0285(14) Uani 1 1 d . U . . .
O20 O 1.032(4) 0.216(9) 0.561(4) 0.082(19) Uani 0.5 1 d D U P . .
H1A H 1.067(9) 0.139(10) 0.573(11) 0.123 Uiso 1 1 d D U . . .
O1 O 0.9102(11) 0.457(2) 0.7672(13) 0.024(4) Uani 1 1 d . U . . .
O2 O 0.9527(10) 0.316(2) 0.6614(12) 0.016(4) Uani 1 1 d . U . . .
O3 O 0.7579(13) 0.538(3) 0.3585(11) 0.036(5) Uani 1 1 d D U . . .
H1B H 0.809(4) 0.474(14) 0.368(4) 0.053 Uiso 1 1 d D U . . .
O4 O 0.6209(11) 0.696(2) 0.3525(13) 0.024(4) Uani 1 1 d . U . . .
O5 O 0.5035(10) 1.032(2) 0.6331(13) 0.018(4) Uani 1 1 d . U . . .
O6 O 0.5805(11) 0.961(2) 0.7424(13) 0.020(4) Uani 1 1 d . U . . .
O7 O 0.4819(10) 1.065(2) 0.8299(12) 0.019(4) Uani 1 1 d . U . . .
O8 O 0.3944(11) 0.968(2) 0.7243(13) 0.020(4) Uani 1 1 d . U . . .
O9 O 0.0835(10) 0.402(2) 0.7473(13) 0.017(4) Uani 1 1 d . U . . .
O10 O 0.0389(10) 0.343(2) 0.8581(12) 0.018(4) Uani 1 1 d . U . . .
O11 O 0.2753(12) 0.573(2) 1.1328(15) 0.025(4) Uani 1 1 d D U . . .
H1C H 0.309(6) 0.585(16) 1.174(3) 0.038 Uiso 1 1 d D U . . .
O12 O 0.3921(12) 0.789(2) 1.1297(15) 0.032(5) Uani 1 1 d . U . . .
C1 C 0.8589(7) 0.4546(14) 0.5934(6) 0.016(4) Uani 1 1 d G U . . .
H1 H 0.876384 0.407985 0.555971 0.019 Uiso 1 1 calc R U . . .
C2 C 0.8986(6) 0.4114(14) 0.6544(7) 0.016(4) Uani 1 1 d G U . . .
C3 C 0.8724(6) 0.4811(15) 0.7104(5) 0.013(4) Uani 1 1 d G U . . .
C4 C 0.8066(7) 0.5941(14) 0.7054(5) 0.015(4) Uani 1 1 d G U . . .
H4 H 0.789075 0.640756 0.742881 0.017 Uiso 1 1 calc R U . . .
C5 C 0.7669(6) 0.6374(13) 0.6445(6) 0.014(3) Uani 1 1 d DG U . . .
C6 C 0.7930(6) 0.5676(15) 0.5885(5) 0.010(3) Uani 1 1 d DG U . . .
C7 C 0.7534(7) 0.6116(16) 0.5278(5) 0.015(3) Uani 1 1 d DG U . . .
C8 C 0.7816(6) 0.5524(15) 0.4710(6) 0.022(4) Uani 1 1 d G U . . .
H8 H 0.829868 0.489578 0.473198 0.027 Uiso 1 1 calc R U . . .
C9 C 0.7376(8) 0.5870(17) 0.4108(5) 0.024(4) Uani 1 1 d DG U . . .
C10 C 0.6655(7) 0.6809(17) 0.4074(5) 0.020(4) Uani 1 1 d G U . . .
C11 C 0.6373(6) 0.7401(15) 0.4643(7) 0.025(4) Uani 1 1 d G U . . .
H11 H 0.588987 0.802925 0.462011 0.030 Uiso 1 1 calc R U . . .
C12 C 0.6812(7) 0.7055(16) 0.5244(5) 0.018(4) Uani 1 1 d DG U . . .
C13 C 0.6551(7) 0.7738(15) 0.5798(6) 0.018(4) Uani 1 1 d DG U . . .
C14 C 0.6984(6) 0.7356(14) 0.6399(7) 0.018(4) Uani 1 1 d DG U . . .
C15 C 0.6731(7) 0.8027(15) 0.6967(5) 0.016(4) Uani 1 1 d G U . . .
H15 H 0.702030 0.777091 0.736884 0.019 Uiso 1 1 calc R U . . .
C16 C 0.6045(7) 0.9079(14) 0.6933(6) 0.015(4) Uani 1 1 d G U . . .
C17 C 0.5612(6) 0.9461(13) 0.6331(7) 0.013(4) Uani 1 1 d G U . . .
C18 C 0.5865(6) 0.8791(14) 0.5764(5) 0.012(4) Uani 1 1 d G U . . .
H18 H 0.557560 0.904623 0.536168 0.014 Uiso 1 1 calc R U . . .
C19 C 0.3161(6) 0.7970(14) 0.7834(5) 0.015(4) Uani 1 1 d G U . . .
H19 H 0.284754 0.758687 0.745848 0.018 Uiso 1 1 calc R U . . .
C20 C 0.3792(7) 0.9137(14) 0.7789(5) 0.011(3) Uani 1 1 d G U . . .
C21 C 0.4261(6) 0.9709(13) 0.8351(7) 0.012(3) Uani 1 1 d G U . . .
C22 C 0.4100(6) 0.9115(14) 0.8958(5) 0.012(4) Uani 1 1 d G U . . .
H22 H 0.441389 0.949813 0.933355 0.014 Uiso 1 1 calc R U . . .
C23 C 0.3469(7) 0.7948(15) 0.9003(5) 0.015(3) Uani 1 1 d DG U . . .
C24 C 0.3000(6) 0.7376(14) 0.8441(6) 0.018(4) Uani 1 1 d DG U . . .
C25 C 0.2351(6) 0.6322(14) 0.8468(7) 0.017(4) Uani 1 1 d DG U . . .
C26 C 0.1902(7) 0.5682(15) 0.7908(5) 0.016(4) Uani 1 1 d G U . . .
H26 H 0.205161 0.595536 0.749967 0.019 Uiso 1 1 calc R U . . .
C27 C 0.1228(6) 0.4635(15) 0.7958(6) 0.015(4) Uani 1 1 d G U . . .
C28 C 0.1004(6) 0.4227(14) 0.8568(7) 0.018(4) Uani 1 1 d G U . . .
C29 C 0.1453(7) 0.4866(15) 0.9128(5) 0.020(4) Uani 1 1 d G U . . .
H29 H 0.130341 0.459298 0.953582 0.023 Uiso 1 1 calc R U . . .
C30 C 0.2127(6) 0.5913(15) 0.9078(6) 0.016(3) Uani 1 1 d DG U . . .
C31 C 0.2627(7) 0.6340(16) 0.9643(5) 0.017(4) Uani 1 1 d DG U . . .
C32 C 0.2440(6) 0.5761(14) 1.0245(7) 0.018(4) Uani 1 1 d G U . . .
H32 H 0.199917 0.502585 1.026768 0.022 Uiso 1 1 calc R U . . .
C33 C 0.2912(8) 0.6282(16) 1.0813(5) 0.020(4) Uani 1 1 d G U . . .
C34 C 0.3571(7) 0.7382(16) 1.0779(5) 0.018(4) Uani 1 1 d G U . . .
C35 C 0.3758(6) 0.7961(13) 1.0177(6) 0.013(4) Uani 1 1 d G U . . .
H38 H 0.419945 0.869615 1.015417 0.016 Uiso 1 1 calc R U . . .
C36 C 0.3286(7) 0.7440(16) 0.9609(5) 0.013(3) Uani 1 1 d DG U . . .
H2A H 1.050(5) 0.309(8) 0.578(5) 0.00(2) Uiso 1 1 d D . . . .
H34 H 0.887(9) 0.459(16) 0.890(9) 0.08(5) Uiso 1 1 d D . . . .
H35 H 0.885(19) 0.58(3) 0.841(11) 0.2(2) Uiso 1 1 d D . . . .
H3A H 0.900(7) 0.066(6) 0.870(7) 0.04(3) Uiso 1 1 d D . . . .

loop_
_atom_site_aniso_label
_atom_site_aniso_U_11
_atom_site_aniso_U_22
_atom_site_aniso_U_33
_atom_site_aniso_U_23
_atom_site_aniso_U_13
_atom_site_aniso_U_12
Bi1 0.0098(16) 0.0175(16) 0.047(4) -0.002(2) 0.0067(18) -0.0005(12)
O13 0.14(2) 0.15(2) 0.14(2) -0.003(13) 0.014(13) 0.003(12)
O14 0.068(12) 0.081(13) 0.079(15) 0.002(12) 0.010(11) -0.025(10)
Bi2 0.0184(17) 0.0200(16) 0.046(4) 0.000(2) 0.000(2) -0.0004(13)
O20 0.08(2) 0.08(2) 0.08(2) 0.003(13) 0.011(13) -0.001(12)
O1 0.021(6) 0.026(6) 0.023(6) -0.001(5) -0.004(5) 0.004(5)
O2 0.010(5) 0.017(5) 0.020(7) -0.004(5) -0.003(5) 0.005(4)
O3 0.034(9) 0.046(9) 0.029(7) -0.005(8) 0.012(7) 0.005(7)
O4 0.023(6) 0.026(6) 0.024(6) 0.000(5) 0.001(5) -0.002(5)
O5 0.014(5) 0.017(5) 0.022(6) -0.002(5) 0.003(4) 0.003(4)
O6 0.021(5) 0.021(6) 0.019(5) -0.001(5) 0.007(4) 0.000(5)
O7 0.014(5) 0.020(5) 0.022(6) -0.003(5) 0.004(4) -0.004(4)
O8 0.019(5) 0.023(6) 0.019(5) 0.001(5) 0.004(4) 0.001(5)
O9 0.016(5) 0.016(6) 0.018(5) -0.004(5) -0.001(4) 0.001(4)
O10 0.012(5) 0.023(6) 0.020(7) -0.002(5) 0.001(5) -0.003(4)
O11 0.030(8) 0.023(8) 0.021(7) 0.003(7) -0.001(6) -0.008(7)
O12 0.037(8) 0.032(8) 0.026(7) -0.006(7) -0.004(6) -0.005(7)
C1 0.013(5) 0.016(6) 0.018(6) -0.004(5) 0.000(4) 0.003(4)
C2 0.014(5) 0.015(6) 0.019(5) -0.001(5) 0.001(4) 0.007(4)
C3 0.009(5) 0.013(6) 0.017(5) 0.001(5) 0.003(4) 0.000(4)
C4 0.013(5) 0.014(6) 0.016(6) -0.002(5) 0.004(4) 0.004(4)
C5 0.012(5) 0.014(6) 0.015(5) -0.001(5) 0.003(4) -0.001(4)
C6 0.006(5) 0.009(6) 0.015(5) 0.000(5) 0.004(4) -0.003(4)
C7 0.014(5) 0.012(6) 0.018(5) -0.001(5) 0.002(4) -0.002(4)
C8 0.019(6) 0.026(7) 0.023(5) -0.004(5) 0.005(4) -0.001(5)
C9 0.024(6) 0.025(7) 0.024(5) -0.001(5) 0.004(4) 0.002(5)
C10 0.020(5) 0.018(6) 0.022(5) 0.000(5) 0.002(4) -0.001(5)
C11 0.024(6) 0.028(7) 0.023(5) -0.001(5) 0.002(4) 0.005(5)
C12 0.017(5) 0.017(6) 0.020(5) -0.003(5) 0.002(4) 0.003(4)
C13 0.014(5) 0.021(6) 0.020(5) -0.001(5) 0.003(4) 0.003(4)
C14 0.017(5) 0.019(6) 0.018(5) -0.002(5) 0.003(4) 0.005(4)
C15 0.014(6) 0.017(6) 0.017(6) -0.001(5) 0.001(5) 0.002(4)
C16 0.014(5) 0.015(6) 0.016(5) 0.001(5) 0.003(4) -0.001(4)
C17 0.011(5) 0.013(6) 0.015(5) -0.001(5) 0.003(4) -0.001(4)
C18 0.010(5) 0.012(6) 0.014(6) 0.000(5) 0.001(5) -0.004(4)
C19 0.012(6) 0.017(6) 0.016(6) -0.003(5) 0.003(5) 0.000(4)
C20 0.011(5) 0.007(6) 0.015(5) -0.001(4) 0.001(4) 0.004(4)
C21 0.009(5) 0.012(6) 0.015(5) 0.000(5) 0.000(4) 0.003(4)
C22 0.008(5) 0.011(6) 0.015(6) -0.002(5) -0.002(5) 0.003(4)
C23 0.012(5) 0.017(6) 0.017(5) 0.001(5) 0.001(4) -0.002(4)
C24 0.017(5) 0.020(6) 0.017(5) 0.000(5) 0.000(4) -0.003(4)
C25 0.016(5) 0.018(6) 0.017(5) -0.001(5) 0.002(4) -0.001(4)
C26 0.015(5) 0.016(6) 0.017(6) -0.001(5) 0.003(4) -0.002(4)
C27 0.014(5) 0.012(6) 0.017(5) -0.001(5) -0.001(4) 0.001(4)
C28 0.015(5) 0.020(6) 0.019(5) 0.002(5) 0.001(4) -0.002(4)
C29 0.016(5) 0.023(6) 0.019(6) 0.001(5) 0.001(4) -0.003(5)
C30 0.013(5) 0.019(6) 0.017(5) -0.002(5) 0.002(4) 0.000(4)
C31 0.012(5) 0.022(6) 0.018(5) 0.002(5) 0.000(4) -0.001(4)
C32 0.018(6) 0.018(6) 0.019(5) 0.001(5) 0.003(4) 0.000(5)
C33 0.019(6) 0.020(6) 0.021(5) 0.002(5) 0.001(4) 0.000(5)
C34 0.018(6) 0.018(6) 0.018(5) 0.001(5) 0.002(4) 0.003(4)
C35 0.010(6) 0.012(6) 0.017(5) -0.001(5) 0.000(4) 0.003(4)
C36 0.009(5) 0.015(6) 0.015(5) 0.000(5) 0.002(4) 0.003(4)

loop_
_atom_type_symbol
_atom_type_description
_atom_type_scat_dispersion_real
_atom_type_scat_dispersion_imag
_atom_type_scat_source
C C 0.0000 0.0000 'International Tables Vol C Tables 4.2.6.8 and 6.1.1.4'
O O 0.0000 0.0000 'International Tables Vol C Tables 4.2.6.8 and 6.1.1.4'
Bi Bi 0.0000 0.0000 'International Tables Vol C Tables 4.2.6.8 and 6.1.1.4'
H H 0.0000 0.0000 'International Tables Vol C Tables 4.2.6.8 and 6.1.1.4'
N N 0.0000 0.0000 'International Tables Vol C Tables 4.2.6.8 and 6.1.1.4'

loop_
_geom_angle_atom_site_label_1
_geom_angle_atom_site_label_2
_geom_angle_atom_site_label_3
_geom_angle
_geom_angle_site_symmetry_1
_geom_angle_site_symmetry_3
_geom_angle_publ_flag
O8 Bi1 O6 96.0(7) . . ?
O8 Bi1 O5 83.8(8) . . ?
O6 Bi1 O5 73.7(9) . . ?
O8 Bi1 O7 74.2(9) . . ?
O6 Bi1 O7 77.8(8) . . ?
O5 Bi1 O7 141.6(7) . . ?
O8 Bi1 O4 80.7(7) . 3_676 ?
O6 Bi1 O4 150.6(9) . 3_676 ?
O5 Bi1 O4 76.9(7) . 3_676 ?
O7 Bi1 O4 128.0(6) . 3_676 ?
O9 Bi2 O1 91.3(7) . 1_455 ?
O9 Bi2 O10 74.9(9) . . ?
O1 Bi2 O10 84.3(9) 1_455 . ?
O9 Bi2 O2 77.5(8) . 1_455 ?
O1 Bi2 O2 73.6(9) 1_455 1_455 ?
O10 Bi2 O2 143.9(7) . 1_455 ?
C3 O1 Bi2 110.6(15) . 1_655 ?
C2 O2 Bi2 112.7(15) . 1_655 ?
C10 O4 Bi1 151.1(14) . 3_676 ?
C17 O5 Bi1 113.8(18) . . ?
C16 O6 Bi1 113.8(18) . . ?
C21 O7 Bi1 111.9(17) . . ?
C20 O8 Bi1 115.4(17) . . ?
C27 O9 Bi2 114.1(16) . . ?
C28 O10 Bi2 114.5(16) . . ?
C2 C1 C6 120.0 . . ?
O2 C2 C3 117.1(15) . . ?
O2 C2 C1 122.9(15) . . ?
C3 C2 C1 120.0 . . ?
O1 C3 C2 122.8(12) . . ?
O1 C3 C4 116.9(12) . . ?
C2 C3 C4 120.0 . . ?
C3 C4 C5 120.0 . . ?
C14 C5 C6 119.8(10) . . ?
C14 C5 C4 119.9(10) . . ?
C6 C5 C4 120.0 . . ?
C7 C6 C5 119.8(9) . . ?
C7 C6 C1 120.2(9) . . ?
C5 C6 C1 120.0 . . ?
C6 C7 C8 120.9(10) . . ?
C6 C7 C12 119.0(10) . . ?
C8 C7 C12 120.0 . . ?
C9 C8 C7 120.0 . . ?
O3 C9 C8 124.0(15) . . ?
O3 C9 C10 116.0(15) . . ?
C8 C9 C10 120.0 . . ?
O4 C10 C9 119.3(13) . . ?
O4 C10 C11 120.3(13) . . ?
C9 C10 C11 120.0 . . ?
C12 C11 C10 120.0 . . ?
C13 C12 C11 119.2(10) . . ?
C13 C12 C7 120.7(10) . . ?
C11 C12 C7 120.0 . . ?
C12 C13 C14 118.8(10) . . ?
C12 C13 C18 121.2(10) . . ?
C14 C13 C18 120.0 . . ?
C5 C14 C13 121.2(10) . . ?
C5 C14 C15 118.7(10) . . ?
C13 C14 C15 120.0 . . ?
C16 C15 C14 120.0 . . ?
O6 C16 C15 120.2(14) . . ?
O6 C16 C17 119.7(14) . . ?
C15 C16 C17 120.0 . . ?
O5 C17 C18 122.7(15) . . ?
O5 C17 C16 117.3(15) . . ?
C18 C17 C16 120.0 . . ?
C17 C18 C13 120.0 . . ?
C20 C19 C24 120.0 . . ?
O8 C20 C21 119.5(13) . . ?
O8 C20 C19 120.5(13) . . ?
C21 C20 C19 120.0 . . ?
O7 C21 C20 118.8(15) . . ?
O7 C21 C22 121.1(15) . . ?
C20 C21 C22 120.0 . . ?
C23 C22 C21 120.0 . . ?
C36 C23 C22 119.5(10) . . ?
C36 C23 C24 120.4(10) . . ?
C22 C23 C24 120.0 . . ?
C25 C24 C23 121.7(10) . . ?
C25 C24 C19 118.2(10) . . ?
C23 C24 C19 120.0 . . ?
C24 C25 C26 122.0(10) . . ?
C24 C25 C30 118.0(10) . . ?
C26 C25 C30 120.0 . . ?
C25 C26 C27 120.0 . . ?
O9 C27 C28 118.7(13) . . ?
O9 C27 C26 121.3(13) . . ?
C28 C27 C26 120.0 . . ?
O10 C28 C29 122.6(15) . . ?
O10 C28 C27 117.1(15) . . ?
C29 C28 C27 120.0 . . ?
C28 C29 C30 120.0 . . ?
C31 C30 C29 118.6(10) . . ?
C31 C30 C25 120.8(10) . . ?
C29 C30 C25 120.0 . . ?
C30 C31 C32 120.2(10) . . ?
C30 C31 C36 119.7(10) . . ?
C32 C31 C36 120.0 . . ?
C33 C32 C31 120.0 . . ?
O11 C33 C32 118.8(16) . . ?
O11 C33 C34 121.1(16) . . ?
C32 C33 C34 120.0 . . ?
O12 C34 C35 123.1(14) . . ?
O12 C34 C33 116.6(14) . . ?
C35 C34 C33 120.0 . . ?
C34 C35 C36 120.0 . . ?
C23 C36 C35 121.5(10) . . ?
C23 C36 C31 118.5(10) . . ?
C35 C36 C31 120.0 . . ?

loop_
_geom_bond_atom_site_label_1
_geom_bond_atom_site_label_2
_geom_bond_distance
_geom_bond_site_symmetry_2
_geom_bond_publ_flag
Bi1 O8 2.047(17) . ?
Bi1 O6 2.056(18) . ?
Bi1 O5 2.14(2) . ?
Bi1 O7 2.23(2) . ?
Bi1 O4 2.62(2) 3_676 ?
Bi2 O9 2.056(16) . ?
Bi2 O1 2.088(17) 1_455 ?
Bi2 O10 2.10(2) . ?
Bi2 O2 2.27(2) 1_455 ?
O1 C3 1.28(3) . ?
O2 C2 1.154(17) . ?
O3 C9 1.228(17) . ?
O4 C10 1.28(3) . ?
O5 C17 1.162(17) . ?
O6 C16 1.20(2) . ?
O7 C21 1.188(17) . ?
O8 C20 1.25(2) . ?
O9 C27 1.22(3) . ?
O10 C28 1.191(17) . ?
O11 C33 1.21(3) . ?
O12 C34 1.22(3) . ?
C1 C2 1.3900 . ?
C1 C6 1.3900 . ?
C2 C3 1.3900 . ?
C3 C4 1.3900 . ?
C4 C5 1.3900 . ?
C5 C14 1.357(8) . ?
C5 C6 1.3900 . ?
C6 C7 1.387(9) . ?
C7 C8 1.3900 . ?
C7 C12 1.3900 . ?
C8 C9 1.3900 . ?
C9 C10 1.3900 . ?
C10 C11 1.3900 . ?
C11 C12 1.3900 . ?
C12 C13 1.374(9) . ?
C13 C14 1.3900 . ?
C13 C18 1.3900 . ?
C14 C15 1.3900 . ?
C15 C16 1.3900 . ?
C16 C17 1.3900 . ?
C17 C18 1.3900 . ?
C19 C20 1.3900 . ?
C19 C24 1.3900 . ?
C20 C21 1.3900 . ?
C21 C22 1.3900 . ?
C22 C23 1.3900 . ?
C23 C36 1.378(9) . ?
C23 C24 1.3900 . ?
C24 C25 1.353(8) . ?
C25 C26 1.3900 . ?
C25 C30 1.3900 . ?
C26 C27 1.3900 . ?
C27 C28 1.3900 . ?
C28 C29 1.3900 . ?
C29 C30 1.3900 . ?
C30 C31 1.389(9) . ?
C31 C32 1.3900 . ?
C31 C36 1.3900 . ?
C32 C33 1.3900 . ?
C33 C34 1.3900 . ?
C34 C35 1.3900 . ?
C35 C36 1.3900 . ?
